data_2100742
loop_
_publ_author_name
'Ding, J.'
'Steiner, T.'
'Saenger, W.'

_publ_section_title
;
 Structure of the \g-cyclodextrin--1-propanol--17H~2~O inclusion
 complex
;
_journal_issue 5
_journal_name_full 'Acta Crystallographica Section B'
_journal_page_first 731
_journal_page_last 738
_journal_paper_doi 10.1107/S0108768191003373
_journal_volume 47
_journal_year 1991
_chemical_formula_moiety 'C48 H80 O40,C3 H8 O1,17(H2 O1)'
_chemical_formula_sum 'C51 H122 O58'
_symmetry_cell_setting tetragonal
_symmetry_space_group_name_Hall 'P 4ab 2ab'
_symmetry_space_group_name_H-M 'P 4 21 2'
_cell_angle_alpha 90
_cell_angle_beta 90
_cell_angle_gamma 90
_cell_formula_units_Z 6
_cell_length_a 23.8093(5)
_cell_length_b 23.8093(5)
_cell_length_c 23.2069(5)
_cell_volume 13155.6(5)
_diffrn_radiation_type Cu
_diffrn_radiation_wavelength 1.54182
_exptl_absorpt_coefficient_mu 0.199
_exptl_crystal_density_diffrn 1.261
_exptl_crystal_F_000 1166.00
_cod_data_source_file ha0027.cif
_cod_data_source_block ha0027b
_cod_depositor_comments
;
 Adding the _atom_site_type_symbol data item.

 Antanas Vaitkus,
 2017-01-30
;
_cod_database_code 2100742

loop_
_atom_site_label
_atom_site_type_symbol
_atom_site_fract_x
_atom_site_fract_y
_atom_site_fract_z
_atom_site_U_iso_or_equiv
C(1)1 C .6681(4) .2362(5) .9507(4) .050(10)
C(2)1 C .7051(5) .2261(4) .8982(4) .060(10)
C(3)1 C .7108(4) .1608(4) .8917(4) .050(10)
C(4)1 C .7328(5) .1350(4) .9476(4) .050(10)
C(5)1 C .6919(5) .1499(4) .9953(4) .050(10)
C(6)1 C .7131(6) .1267(5) 1.0522(6) .080(10)
O(2)1 O .6807(3) .2497(3) .8480(3) .056(8)
O(3)1 O .7515(3) .1500(3) .8445(3) .063(8)
O(4)1 O .7347(3) .0757(3) .9380(3) .055(8)
O(5)1 O .6876(3) .2085(3) 1.0002(3) .058(8)
O(6)1A O .7706(5) .1418(5) 1.0634(5) .090(10)
O(6)1B O .6700(10) .1390(10) 1.0927(9) .15(2)
C(1)2 C .4503(4) .2881(4) .9510(5) .050(10)
C(2)2 C .4877(5) .3037(5) .8993(4) .060(10)
C(3)2 C .5359(4) .2644(5) .8902(5) .060(10)
C(4)2 C .5698(4) .2610(4) .9454(4) .050(10)
C(5)2 C .5310(5) .2440(5) .9952(4) .070(10)
C(6)2 C .5608(5) .2384(6) 1.0535(5) .09(2)
O(2)2 O .4521(3) .3053(3) .8468(3) .074(9)
O(3)2 O .5702(3) .2848(3) .8442(3) .072(9)
O(4)2 O .6122(3) .2207(3) .9377(3) .047(7)
O(5)2 O .4852(3) .2820(3) 1.0004(3) .068(8)
O(6)2A O .5919(5) .2889(6) 1.0616(4) .100(10)
O(6)2B O .5230(10) .221(2) 1.0970(10) .10(2)
C(1)3 C .6377(4) .2561(4) .6286(5) .060(10)
C(2)3 C .6119(5) .2856(4) .6780(6) .070(10)
C(3)3 C .5521(4) .2630(5) .6888(4) .050(10)
C(4)3 C .5179(4) .2685(5) .6324(4) .060(10)
C(5)3 C .5486(4) .2373(5) .5862(4) .060(10)
C(6)3 C .5176(6) .2425(8) .5259(5) .11(2)
O(2)3 O .6446(3) .2790(3) .7298(3) .063(8)
O(3)3 O .5227(3) .2942(3) .7327(3) .068(8)
O(4)3 O .4636(3) .2449(3) .6421(3) .050(7)
O(5)3 O .6054(3) .2594(3) .5787(3) .065(9)
O(6)3A O .5169(5) .2966(5) .5067(5) .110(10)
O(6)3B O .5610(10) .239(3) .4840(10) .13(2)
C(1)4 C .7799(5) .0820(4) .6273(5) .070(10)
C(2)4 C .7790(4) .1219(5) .6780(5) .060(10)
C(3)4 C .7208(5) .1460(4) .6893(4) .050(10)
C(4)4 C .7029(4) .1749(4) .6338(4) .050(10)
C(5)4 C .7023(5) .1333(5) .5824(4) .070(10)
C(6)4 C .6787(7) .1552(6) .5290(5) .11(2)
O(2)4 O .8007(3) .0964(3) .7289(3) .071(9)
O(3)4 O .7206(3) .1872(3) .7341(3) .056(7)
O(4)4 O .6472(3) .1968(3) .6422(3) .051(8)
O(5)4 O .7569(3) .1091(3) .5775(3) .069(9)
O(6)4A O .7169(5) .1932(5) .5096(4) .080(10)
O(6)4B O .7130(10) .1400(10) .4828(9) .14(2)
C(1)5 C .7409(5) .1594(4) .2804(5) .050(10)
C(2)5 C .7753(4) .1358(4) .2318(5) .060(10)
C(3)5 C .7597(5) .0740(4) .2201(5) .060(10)
C(4)5 C .7649(5) .0408(5) .2774(5) .070(10)
C(5)5 C .7303(5) .0690(4) .3237(5) .070(10)
C(6)5 C .7343(7) .0397(6) .3815(5) .09(2)
O(2)5 O .7663(3) .1679(3) .1792(3) .067(8)
O(3)5 O .7973(4) .0499(3) .1769(3) .090(10)
O(4)5 O .7476(3) -.0150(3) .2659(3) .057(8)
O(5)5 O .7469(3) .1260(3) .3296(3) .065(9)
O(6)5A O .7913(8) .0435(6) .3991(6) .14(2)
O(6)5B O .697(2) .064(2) .4190(10) .14(2)
C(1)6 C .5580(5) .2866(5) .2817(5) .070(10)
C(2)6 C .5986(5) .2898(4) .2305(5) .060(10)
C(3)6 C .6287(4) .2358(4) .2196(4) .050(10)
C(4)6 C .6569(4) .2163(4) .2759(4) .050(10)
C(5)6 C .6139(4) .2115(5) .3236(5) .060(10)
C(6)6 C .6374(5) .1966(5) .3804(5) .070(10)
O(2)6 O .5679(3) .3084(3) .1819(3) .058(8)
O(3)6 O .6681(3) .2414(3) .1747(3) .065(8)
O(4)6 O .6827(3) .1628(3) .2636(3) .052(8)
O(5)6 O .5871(3) .2634(3) .3312(3) .060(8)
O(6)6 O .6769(3) .2341(4) .4018(3) .090(10)
OW(1) O .6208(4) .3233(5) .4536(4) .120(10)
OW(2) O .5834(5) .4040(6) .8341(8) .16(2)
OW(3) O .5880(9) .4336(7) .6062(8) .29(2)
OW(4) O .4260(10) .4230(10) .2880(10) .23(2)
OW(5) O .5540(10) .3950(9) 1.0414(9) .35(2)
OW(6) O .8200(10) .1400(10) .4640(10) .40(2)
OW(7) O .8930(10) .0640(10) .385(2) .38(3)
OW(8) O .8750(10) .0810(10) 1.058(2) .43(2)
OW(9) O .4157(7) .4116(5) .8351(8) .23(2)
OW(10) O .5478(9) .4210(10) .7136(9) .32(2)
OW(11) O .399(2) .465(2) .4580(10) .38(3)
OW(12) O .500 .500 .128(2) .26(3)
OW(13) O .639(2) .015(2) .779(2) .32(3)
OW(14) O .587(2) .111(2) .7880(10) .30(3)
OW(15) O .500 .000 .341(4) .34(3)
OW(16) O .589(3) .073(3) .158(2) .35(3)
OW(17) O .449(3) .056(2) .961(2) .36(3)
OW(18) O .549(3) .100(2) .486(3) .33(3)
OW(19) O .516(3) .104(3) .215(3) .28(3)
OW(20) O .534(5) .047(4) .577(3) .35(3)
H(1)1 H .6694 .2764 .9597 ?
H(2)1 H .7419 .2440 .9031 ?
H(3)1 H .6742 .1441 .8831 ?
H(4)1 H .7701 .1487 .9586 ?
H(5)1 H .6552 .1338 .9860 ?
H(2)2 H .5045 .3404 .9075 ?
H(3)2 H .5220 .2269 .8802 ?
H(4)2 H .5868 .2975 .9545 ?
H(5)2 H .5173 .2065 .9851 ?
H(1)3 H .6735 .2751 .6214 ?
H(2)3 H .6105 .3257 .6683 ?
H(3)3 H .5557 .2239 .7016 ?
H(4)3 H .5135 .3078 .6207 ?
H(5)3 H .5498 .1980 .5986 ?
H(2)4 H .8036 .1532 .6673 ?
H(3)4 H .6957 .1155 .7012 ?
H(4)4 H .7297 .2048 .6248 ?
H(5)4 H .6752 .1034 .5908 ?
H(1)5 H .7543 .1973 .2895 ?
H(2)5 H .8148 .1382 .2433 ?
H(3)5 H .7212 .0719 .2054 ?
H(4)5 H .8035 .0402 .2919 ?
H(5)5 H .6911 .0667 .3113 ?
H(2)6 H .6286 .3166 .2393 ?
H(3)6 H .6016 .2072 .2072 ?
H(4)6 H .6851 .2433 .2892 ?
H(5)6 H .5887 .1813 .3112 ?
H(6)6A H .6552 .1597 .3771 ?
H(6)6B H .6063 .1946 .4080 ?
